data_4327108
loop_
_publ_author_name
'Xiang-Qian Fang'
'Zhao-Peng Deng'
'Li-Hua Huo'
'Wang Wan'
'Zhi-Biao Zhu'
'Hui Zhao'
'Shan Gao'

_publ_section_title
;
 New Family of Silver(I) Complexes Based on Hydroxyl and Carboxyl Groups
 Decorated Arenesulfonic Acid: Syntheses, Structures, and Luminescent
 Properties
;
_journal_name_full 'Inorganic Chemistry'
_journal_page_first 12562
_journal_page_last 12574
_journal_paper_doi 10.1021/ic201589p
_journal_volume 50
_journal_year 2011
_chemical_formula_moiety 'C7 H4 Ag2 O6 S'
_chemical_formula_sum 'C7 H4 Ag2 O6 S'
_chemical_formula_weight 431.90
_chemical_name_systematic
; 
 ? 
;
_space_group_IT_number 15
_symmetry_cell_setting monoclinic
_symmetry_space_group_name_Hall '-C 2yc'
_symmetry_space_group_name_H-M 'C 1 2/c 1'
_atom_sites_solution_hydrogens geom
_atom_sites_solution_primary direct
_atom_sites_solution_secondary difmap
_audit_creation_method SHELXL-97
_cell_angle_alpha 90.00
_cell_angle_beta 106.27(3)
_cell_angle_gamma 90.00
_cell_formula_units_Z 8
_cell_length_a 19.227(4)
_cell_length_b 8.2824(17)
_cell_length_c 11.582(2)
_cell_measurement_reflns_used 5049
_cell_measurement_temperature 295(2)
_cell_measurement_theta_max 27.46
_cell_measurement_theta_min 3.72
_cell_volume 1770.5(7)
_computing_cell_refinement RAPID-AUTO
_computing_data_collection 'RAPID-AUTO (Rigaku Corporation, 1998)'
_computing_data_reduction 'CrystalStructure (Rigaku/MSC and Rigaku Corporation, 2002)'
_computing_molecular_graphics SHELXL-97
_computing_publication_material SHELXL-97
_computing_structure_refinement 'SHELXL-97 (Sheldrick, 1997)'
_computing_structure_solution 'SHELXS-97 (Sheldrick, 1997)'
_diffrn_ambient_temperature 295(2)
_diffrn_detector_area_resol_mean 10.000
_diffrn_measured_fraction_theta_full 0.997
_diffrn_measured_fraction_theta_max 0.997
_diffrn_measurement_device_type 'Rigaku RAXIS-RAPID'
_diffrn_measurement_method \w
_diffrn_radiation_monochromator graphite
_diffrn_radiation_source 'fine-focus sealed tube'
_diffrn_radiation_type MoK\a
_diffrn_radiation_wavelength 0.71073
_diffrn_reflns_av_R_equivalents 0.0633
_diffrn_reflns_av_sigmaI/netI 0.0568
_diffrn_reflns_limit_h_max 24
_diffrn_reflns_limit_h_min -24
_diffrn_reflns_limit_k_max 10
_diffrn_reflns_limit_k_min -10
_diffrn_reflns_limit_l_max 13
_diffrn_reflns_limit_l_min -15
_diffrn_reflns_number 6565
_diffrn_reflns_theta_full 27.46
_diffrn_reflns_theta_max 27.46
_diffrn_reflns_theta_min 3.71
_diffrn_standards_decay_% 0
_diffrn_standards_interval_count 0
_diffrn_standards_interval_time 0
_diffrn_standards_number 0
_exptl_absorpt_coefficient_mu 4.668
_exptl_absorpt_correction_T_max 0.5611
_exptl_absorpt_correction_T_min 0.4406
_exptl_absorpt_correction_type multi-scan
_exptl_absorpt_process_details 'ABSCOR (Higashi, 1995)'
_exptl_crystal_colour colorless
_exptl_crystal_density_diffrn 3.241
_exptl_crystal_description prism
_exptl_crystal_F_000 1632
_exptl_crystal_size_max 0.21
_exptl_crystal_size_mid 0.17
_exptl_crystal_size_min 0.14
_refine_diff_density_max 0.880
_refine_diff_density_min -0.778
_refine_diff_density_rms 0.161
_refine_ls_extinction_method none
_refine_ls_goodness_of_fit_ref 1.005
_refine_ls_hydrogen_treatment constr
_refine_ls_matrix_type full
_refine_ls_number_parameters 145
_refine_ls_number_reflns 2021
_refine_ls_number_restraints 1
_refine_ls_restrained_S_all 1.007
_refine_ls_R_factor_all 0.0610
_refine_ls_R_factor_gt 0.0446
_refine_ls_shift/su_max 0.000
_refine_ls_shift/su_mean 0.000
_refine_ls_structure_factor_coef Fsqd
_refine_ls_weighting_details 'calc w=1/[\s^2^(Fo^2^)+(0.0448P)^2^+0.0000P] where P=(Fo^2^+2Fc^2^)/3'
_refine_ls_weighting_scheme calc
_refine_ls_wR_factor_gt 0.0875
_refine_ls_wR_factor_ref 0.0962
_reflns_number_gt 1369
_reflns_number_total 2021
_reflns_threshold_expression >2sigma(I)
_cod_data_source_file ic201589p_si_002_6.cif
_cod_data_source_block complex6
_cod_original_cell_volume 1770.5(6)
_cod_original_sg_symbol_H-M 'C 2/c'
_cod_database_code 4327108

loop_
_symmetry_equiv_pos_as_xyz
'x, y, z'
'-x, y, -z+1/2'
'x+1/2, y+1/2, z'
'-x+1/2, y+1/2, -z+1/2'
'-x, -y, -z'
'x, -y, z-1/2'
'-x+1/2, -y+1/2, -z'
'x+1/2, -y+1/2, z-1/2'

loop_
_atom_site_label
_atom_site_type_symbol
_atom_site_fract_x
_atom_site_fract_y
_atom_site_fract_z
_atom_site_U_iso_or_equiv
_atom_site_adp_type
_atom_site_occupancy
_atom_site_symmetry_multiplicity
_atom_site_calc_flag
_atom_site_refinement_flags
Ag1 Ag -0.02065(3) 0.63946(6) 0.09766(4) 0.0406(2) Uani 1 1 d .
Ag2 Ag 0.54223(3) 0.48320(7) 0.12796(6) 0.0471(2) Uani 1 1 d .
S1 S 0.09836(7) 0.36542(16) 0.20921(13) 0.0245(3) Uani 1 1 d .
O1 O 0.1167(2) 0.2588(5) 0.3124(3) 0.0310(9) Uani 1 1 d .
O2 O 0.0422(2) 0.3002(5) 0.1096(3) 0.0325(9) Uani 1 1 d .
O3 O 0.0782(2) 0.5259(4) 0.2393(4) 0.0275(9) Uani 1 1 d .
O4 O 0.1168(2) 0.5747(6) 0.0144(4) 0.0364(10) Uani 1 1 d D
H4O H 0.1214 0.6211 -0.0456 0.055 Uiso 1 1 calc RD
O5 O 0.4326(2) 0.4013(5) 0.1390(4) 0.0337(9) Uani 1 1 d .
O6 O 0.3717(2) 0.5174(5) -0.0359(4) 0.0360(11) Uani 1 1 d .
C1 C 0.1777(3) 0.3885(6) 0.1621(4) 0.0218(11) Uani 1 1 d .
C2 C 0.1782(3) 0.4935(6) 0.0676(5) 0.0269(13) Uani 1 1 d .
C3 C 0.2427(3) 0.5102(6) 0.0329(5) 0.0250(13) Uani 1 1 d .
H3A H 0.2436 0.5773 -0.0311 0.030 Uiso 1 1 calc R
C4 C 0.3053(3) 0.4256(7) 0.0947(5) 0.0254(12) Uani 1 1 d .
C5 C 0.3024(3) 0.3226(7) 0.1879(5) 0.0291(12) Uani 1 1 d .
H5A H 0.3436 0.2656 0.2290 0.035 Uiso 1 1 calc R
C6 C 0.2393(3) 0.3041(7) 0.2198(5) 0.0296(13) Uani 1 1 d .
H6A H 0.2381 0.2333 0.2815 0.036 Uiso 1 1 calc R
C7 C 0.3750(3) 0.4499(7) 0.0626(5) 0.0243(12) Uani 1 1 d .

loop_
_atom_site_aniso_label
_atom_site_aniso_U_11
_atom_site_aniso_U_22
_atom_site_aniso_U_33
_atom_site_aniso_U_23
_atom_site_aniso_U_13
_atom_site_aniso_U_12
Ag1 0.0395(3) 0.0424(4) 0.0357(3) 0.0027(2) 0.0034(2) 0.0079(2)
Ag2 0.0334(3) 0.0517(4) 0.0624(4) 0.0039(2) 0.0240(3) -0.0062(2)
S1 0.0192(7) 0.0274(8) 0.0268(7) 0.0014(5) 0.0062(6) -0.0019(5)
O1 0.034(2) 0.033(2) 0.029(2) 0.0088(17) 0.0120(19) 0.0043(18)
O2 0.028(2) 0.037(2) 0.031(2) -0.0090(18) 0.0061(18) -0.0113(18)
O3 0.023(2) 0.024(2) 0.036(2) 0.0000(16) 0.0087(19) 0.0058(15)
O4 0.021(2) 0.054(3) 0.032(2) 0.019(2) 0.0041(18) 0.011(2)
O5 0.020(2) 0.041(3) 0.044(2) 0.003(2) 0.015(2) 0.0071(17)
O6 0.022(2) 0.049(3) 0.039(2) 0.0052(19) 0.012(2) 0.0014(17)
C1 0.025(3) 0.022(3) 0.018(2) -0.001(2) 0.005(2) 0.001(2)
C2 0.017(3) 0.033(3) 0.029(3) -0.001(2) 0.004(3) 0.005(2)
C3 0.016(3) 0.032(3) 0.026(3) 0.006(2) 0.004(2) -0.005(2)
C4 0.028(3) 0.018(3) 0.032(3) 0.006(2) 0.012(3) 0.003(2)
C5 0.024(3) 0.027(3) 0.037(3) -0.006(2) 0.010(3) 0.000(2)
C6 0.030(3) 0.029(3) 0.030(3) 0.009(2) 0.008(3) 0.005(2)
C7 0.024(3) 0.019(3) 0.027(3) -0.003(2) 0.004(2) 0.006(2)

loop_
_atom_type_symbol
_atom_type_description
_atom_type_scat_dispersion_real
_atom_type_scat_dispersion_imag
_atom_type_scat_source
C C 0.0033 0.0016 'International Tables Vol C Tables 4.2.6.8 and 6.1.1.4'
H H 0.0000 0.0000 'International Tables Vol C Tables 4.2.6.8 and 6.1.1.4'
O O 0.0106 0.0060 'International Tables Vol C Tables 4.2.6.8 and 6.1.1.4'
S S 0.1246 0.1234 'International Tables Vol C Tables 4.2.6.8 and 6.1.1.4'
Ag Ag -0.8971 1.1015 'International Tables Vol C Tables 4.2.6.8 and 6.1.1.4'

loop_
_geom_angle_atom_site_label_1
_geom_angle_atom_site_label_2
_geom_angle_atom_site_label_3
_geom_angle
_geom_angle_site_symmetry_1
_geom_angle_site_symmetry_3
O3 Ag1 O2 132.36(14) . 5_565
O3 Ag1 O5 119.43(14) . 3_455
O2 Ag1 O5 92.38(14) 5_565 3_455
O3 Ag1 O4 113.40(14) . 5_565
O2 Ag1 O4 75.11(13) 5_565 5_565
O5 Ag1 O4 116.68(15) 3_455 5_565
O3 Ag1 O4 74.49(13) 2 5_565
O3 Ag1 O3 76.91(14) 2 .
O3 Ag1 O5 85.67(13) 2 3_455
O3 Ag1 O2 144.77(13) 2 5_565
O3 Ag1 Ag2 94.37(10) . 3_455
O2 Ag1 Ag2 82.65(10) 5_565 3_455
O5 Ag1 Ag2 46.42(10) 3_455 3_455
O6 Ag2 O5 150.22(16) 5_665 .
O2 Ag2 O5 109.01(14) 3 .
O2 Ag2 O6 86.93(14) 3 5_665
O2 Ag2 O5 109.15(12) 3 2_655
O5 Ag2 O5 77.02(14) . 2_655
O6 Ag2 O5 122.39(15) 5_665 2_655
O6 Ag2 Ag2 78.01(12) 5_665 5_665
O5 Ag2 Ag2 79.98(11) . 5_665
O6 Ag2 Ag1 105.49(11) 5_665 3_545
O5 Ag2 Ag1 51.90(11) . 3_545
Ag2 Ag2 Ag1 83.40(3) 5_665 3_545
O2 S1 O1 112.7(2) . .
O2 S1 O3 110.1(3) . .
O1 S1 O3 112.3(2) . .
O2 S1 C1 108.1(2) . .
O1 S1 C1 106.8(2) . .
O3 S1 C1 106.6(2) . .
S1 O2 Ag1 127.5(2) . 5_565
S1 O3 Ag1 114.8(2) . .
C2 O4 H4O 109.5 . .
C7 O5 Ag2 120.7(4) . .
C7 O5 Ag1 116.1(4) . 3_545
Ag2 O5 Ag1 81.67(12) . 3_545
C7 O6 Ag2 125.7(4) . 5_665
C6 C1 C2 120.0(5) . .
C6 C1 S1 119.6(4) . .
C2 C1 S1 120.3(4) . .
O4 C2 C1 118.0(5) . .
O4 C2 C3 123.1(5) . .
C1 C2 C3 118.9(5) . .
C4 C3 C2 120.1(5) . .
C4 C3 H3A 119.9 . .
C2 C3 H3A 119.9 . .
C5 C4 C3 119.2(5) . .
C5 C4 C7 120.5(5) . .
C3 C4 C7 120.3(5) . .
C6 C5 C4 120.6(5) . .
C6 C5 H5A 119.7 . .
C4 C5 H5A 119.7 . .
C5 C6 C1 121.2(5) . .
C5 C6 H6A 119.4 . .
C1 C6 H6A 119.4 . .
O6 C7 O5 125.8(5) . .
O6 C7 C4 117.5(5) . .
O5 C7 C4 116.6(5) . .

loop_
_geom_bond_atom_site_label_1
_geom_bond_atom_site_label_2
_geom_bond_distance
_geom_bond_site_symmetry_2
Ag1 O3 2.332(4) .
Ag1 O2 2.372(4) 5_565
Ag1 O5 2.445(4) 3_455
Ag1 O4 2.628(4) 5_565
Ag1 O3 2.616(5) 2
Ag1 Ag2 3.0745(9) 3_455
Ag2 O6 2.206(4) 5_665
Ag2 O5 2.251(4) .
Ag2 O2 2.634(4) 3
Ag2 O5 2.692(5) 2_655
Ag2 Ag2 2.9671(16) 5_665
Ag2 Ag1 3.0745(9) 3_545
S1 O2 1.446(4) .
S1 O1 1.447(4) .
S1 O3 1.454(4) .
S1 C1 1.768(6) .
O2 Ag1 2.372(4) 5_565
O4 C2 1.348(7) .
O4 H4O 0.8200 .
O5 C7 1.274(6) .
O5 Ag1 2.445(4) 3_545
O6 C7 1.256(7) .
O6 Ag2 2.206(4) 5_665
C1 C6 1.376(7) .
C1 C2 1.400(8) .
C2 C3 1.413(9) .
C3 C4 1.403(8) .
C3 H3A 0.9300 .
C4 C5 1.390(8) .
C4 C7 1.502(8) .
C5 C6 1.373(7) .
C5 H5A 0.9300 .
C6 H6A 0.9300 .

loop_
_geom_hbond_atom_site_label_D
_geom_hbond_atom_site_label_H
_geom_hbond_atom_site_label_A
_geom_hbond_distance_DH
_geom_hbond_distance_HA
_geom_hbond_distance_DA
_geom_hbond_angle_DHA
_geom_hbond_site_symmetry_A
O4 H4O O1 0.82 1.90 2.716(5) 170.9 6_565

loop_
_geom_torsion_atom_site_label_1
_geom_torsion_atom_site_label_2
_geom_torsion_atom_site_label_3
_geom_torsion_atom_site_label_4
_geom_torsion
_geom_torsion_site_symmetry_1
_geom_torsion_site_symmetry_4
O1 S1 O2 Ag1 -154.8(3) . 5_565
O3 S1 O2 Ag1 79.0(3) . 5_565
C1 S1 O2 Ag1 -37.0(4) . 5_565
O2 S1 O3 Ag1 -12.1(3) . .
O1 S1 O3 Ag1 -138.5(2) . .
C1 S1 O3 Ag1 104.8(3) . .
O2 Ag1 O3 S1 -58.6(3) 5_565 .
O5 Ag1 O3 S1 176.0(2) 3_455 .
Ag2 Ag1 O3 S1 -142.6(2) 3_455 .
O6 Ag2 O5 C7 -68.8(5) 5_665 .
Ag2 Ag2 O5 C7 -26.0(4) 5_665 .
Ag1 Ag2 O5 C7 -115.4(4) 3_545 .
O6 Ag2 O5 Ag1 46.6(3) 5_665 3_545
Ag2 Ag2 O5 Ag1 89.44(9) 5_665 3_545
O2 S1 C1 C6 -118.4(5) . .
O1 S1 C1 C6 3.1(5) . .
O3 S1 C1 C6 123.3(4) . .
O2 S1 C1 C2 62.4(5) . .
O1 S1 C1 C2 -176.2(4) . .
O3 S1 C1 C2 -55.9(5) . .
C6 C1 C2 O4 -179.5(5) . .
S1 C1 C2 O4 -0.2(7) . .
C6 C1 C2 C3 0.2(8) . .
S1 C1 C2 C3 179.5(4) . .
O4 C2 C3 C4 178.0(5) . .
C1 C2 C3 C4 -1.6(8) . .
C2 C3 C4 C5 1.7(8) . .
C2 C3 C4 C7 -176.6(5) . .
C3 C4 C5 C6 -0.4(9) . .
C7 C4 C5 C6 178.0(5) . .
C4 C5 C6 C1 -1.0(9) . .
C2 C1 C6 C5 1.1(8) . .
S1 C1 C6 C5 -178.1(4) . .
Ag2 O6 C7 O5 16.8(8) 5_665 .
Ag2 O6 C7 C4 -164.1(4) 5_665 .
Ag2 O5 C7 O6 14.8(8) . .
Ag1 O5 C7 O6 -81.2(7) 3_545 .
Ag2 O5 C7 C4 -164.4(4) . .
Ag1 O5 C7 C4 99.7(5) 3_545 .
C5 C4 C7 O6 166.1(5) . .
C3 C4 C7 O6 -15.6(8) . .
C5 C4 C7 O5 -14.7(8) . .
C3 C4 C7 O5 163.6(5) . .
